data_4127648
loop_
_publ_author_name
'Hoffman, Justin M.'
'Che, Xiaoyang'
'Sidhik, Siraj'
'Li, Xiaotong'
'Hadar, Ido'
'Blancon, Jean-Christophe'
'Yamaguchi, Hisato'
'Kepenekian, Mika\"el'
'Katan, Claudine'
'Even, Jacky'
'Stoumpos, Constantinos C.'
'Mohite, Aditya D.'
'Kanatzidis, Mercouri G.'

_publ_section_title
;
 From 2D to 1D Electronic Dimensionality in Halide Perovskites with
 Stepped and Flat Layers Using Propylammonium as a Spacer.
;
_journal_issue 27
_journal_name_full 'Journal of the American Chemical Society'
_journal_page_first 10661
_journal_page_last 10676
_journal_paper_doi 10.1021/jacs.9b02846
_journal_volume 141
_journal_year 2019
_chemical_formula_sum 'C9 H30 I7 N3 Pb2'
_chemical_formula_weight 1483.1
_space_group_IT_number 19
_space_group_name_Hall 'P 2ac 2ab'
_space_group_name_H-M_alt 'P 21 21 21'
_symmetry_cell_setting orthorhombic
_symmetry_Int_Tables_number 19
_symmetry_space_group_name_Hall 'P 2ac 2ab'
_symmetry_space_group_name_H-M 'P 21 21 21'
_cell_angle_alpha 90
_cell_angle_beta 90
_cell_angle_gamma 90
_cell_formula_units_Z 4
_cell_length_a 8.79150(10)
_cell_length_b 15.3917(3)
_cell_length_c 22.3423(4)
_cell_measurement_reflns_used 4406
_cell_measurement_temperature 293
_cell_measurement_theta_max 23.4
_cell_measurement_theta_min 1.61
_cell_volume 3023.27(9)
_diffrn_ambient_temperature 293
_diffrn_measured_fraction_theta_full 1
_diffrn_measured_fraction_theta_max 1
_diffrn_measurement_device 'four-circle diffractometer'
_diffrn_measurement_device_type 'Bruker CCD'
_diffrn_radiation_monochromator graphite
_diffrn_radiation_probe x-ray
_diffrn_radiation_source 'X-ray tube'
_diffrn_radiation_type 'Mo K\a'
_diffrn_radiation_wavelength 0.71073
_diffrn_reflns_av_R_equivalents 0.0735
_diffrn_reflns_av_unetI/netI 0.0372
_diffrn_reflns_limit_h_max 9
_diffrn_reflns_limit_h_min -9
_diffrn_reflns_limit_k_max 17
_diffrn_reflns_limit_k_min -17
_diffrn_reflns_limit_l_max 24
_diffrn_reflns_limit_l_min -24
_diffrn_reflns_number 73278
_diffrn_reflns_theta_full 23.4
_diffrn_reflns_theta_max 23.4
_diffrn_reflns_theta_min 1.61
_exptl_absorpt_coefficient_mu 18.27
_exptl_absorpt_correction_T_max 0.7414
_exptl_absorpt_correction_T_min 0.6552
_exptl_absorpt_correction_type numerical
_exptl_crystal_colour colorless
_exptl_crystal_density_diffrn 3.2583
_exptl_crystal_description needle
_exptl_crystal_F_000 2560
_exptl_crystal_size_max 0.110
_exptl_crystal_size_mid 0.049
_exptl_crystal_size_min 0.042
_refine_diff_density_max 0.52
_refine_diff_density_min -0.47
_refine_ls_abs_structure_details '  1886 of Friedel pairs used in the refinement'
_refine_ls_extinction_method none
_refine_ls_goodness_of_fit_gt 1.19
_refine_ls_goodness_of_fit_ref 1.13
_refine_ls_hydrogen_treatment constr
_refine_ls_number_constraints 129
_refine_ls_number_parameters 121
_refine_ls_number_reflns 4406
_refine_ls_number_restraints 15
_refine_ls_R_factor_all 0.0401
_refine_ls_R_factor_gt 0.0268
_refine_ls_shift/su_max 0.0366
_refine_ls_shift/su_mean 0.0024
_refine_ls_structure_factor_coef Fsqd
_refine_ls_weighting_details w=1/(\s^2^(I)+0.0004I^2^)
_refine_ls_weighting_scheme sigma
_refine_ls_wR_factor_gt 0.0546
_refine_ls_wR_factor_ref 0.0585
_reflns_number_gt 3503
_reflns_number_total 4406
_reflns_threshold_expression I>3\s(I)
_cod_data_source_file ja9b02846_si_002.cif
_cod_data_source_block I
_cod_depositor_comments
;
The following automatic conversions were performed:

'_diffrn_radiation_probe' value 'X-ray' changed to 'x-ray' according
to
/home/data/users/saulius/crontab/automatic-downloads/current/ACS/lib/dictionaries/cif_core.dic
dictionary named 'cif_core.dic' version 2.4.2 from 2011-04-26.

Automatic conversion script
Id: cif_fix_values 4973 2017-02-22 13:04:09Z antanas 
;
_cod_original_sg_symbol_Hall 'P 2xab;2ybc;2zac'
_cod_database_code 4127648

loop_
_space_group_symop_id
_space_group_symop_operation_xyz
1 x,y,z
2 -x+1/2,-y,z+1/2
3 -x,y+1/2,-z+1/2
4 x+1/2,-y+1/2,-z

loop_
_atom_site_label
_atom_site_type_symbol
_atom_site_fract_x
_atom_site_fract_y
_atom_site_fract_z
_atom_site_adp_type
_atom_site_U_iso_or_equiv
_atom_site_site_symmetry_multiplicity
_atom_site_occupancy
_atom_site_calc_flag
Pb2 Pb 0.26407(5) 0.18872(3) 0.17484(2) Uani 0.04832(15) 4 1 d
Pb1 Pb 0.22128(5) 0.45191(3) 0.20268(2) Uani 0.05212(16) 4 1 d
I1 I 0.78290(10) 0.79048(5) 0.19943(4) Uani 0.0677(3) 4 1 d
I2 I -0.01094(8) 0.31637(5) 0.13568(4) Uani 0.0634(3) 4 1 d
I3 I 0.49262(9) 0.34497(5) 0.13656(5) Uani 0.0712(4) 4 1 d
I7 I 0.28060(10) 0.12248(6) 0.04041(4) Uani 0.0781(4) 4 1 d
I4 I 0.53640(10) 0.08131(6) 0.23889(5) Uani 0.0832(4) 4 1 d
I5 I 0.04632(10) 0.04186(6) 0.22573(5) Uani 0.0837(4) 4 1 d
I6 I 0.15755(11) 0.57832(7) 0.09778(4) Uani 0.0810(4) 4 1 d
N3 N 0.2542(17) 0.9644(8) -0.1233(6) Uiso 0.174(4) 4 1 d
C2a C -0.2102(16) 0.6787(9) -0.2024(4) Uiso 0.162(4) 4 1 d
N2 N -0.3100(18) 0.7519(9) -0.2228(5) Uiso 0.162(4) 4 1 d
C3a C 0.1331(13) 0.9234(9) -0.0854(7) Uiso 0.174(4) 4 1 d
C2b C -0.2161(16) 0.6723(8) -0.1354(4) Uiso 0.162(4) 4 1 d
N1 N 0.174(2) 0.3392(11) -0.0117(8) Uiso 0.251(6) 4 1 d
C1a C 0.2957(16) 0.3716(10) -0.0529(10) Uiso 0.251(6) 4 1 d
C3b C 0.2036(14) 0.8567(9) -0.0451(7) Uiso 0.174(4) 4 1 d
C2c C -0.1019(17) 0.6067(10) -0.1144(7) Uiso 0.162(4) 4 1 d
C1b C 0.248(2) 0.4571(12) -0.0792(8) Uiso 0.251(6) 4 1 d
C3c C 0.0812(19) 0.8012(10) -0.0183(9) Uiso 0.174(4) 4 1 d
C1c C 0.349(3) 0.5278(11) -0.0554(11) Uiso 0.251(6) 4 1 d
H1c2a H -0.245249 0.625211 -0.21961 Uiso 0.1943 4 1 d
H2c2a H -0.107376 0.68943 -0.214823 Uiso 0.1943 4 1 d
H1c3a H 0.084415 0.967262 -0.061612 Uiso 0.209 4 1 d
H2c3a H 0.059105 0.896018 -0.110758 Uiso 0.209 4 1 d
H1c2b H -0.316129 0.654678 -0.123223 Uiso 0.1943 4 1 d
H2c2b H -0.192904 0.727942 -0.118228 Uiso 0.1943 4 1 d
H1c1a H 0.388617 0.378999 -0.030919 Uiso 0.3014 4 1 d
H2c1a H 0.311277 0.330304 -0.084509 Uiso 0.3014 4 1 d
H1c3b H 0.258983 0.885327 -0.013795 Uiso 0.209 4 1 d
H2c3b H 0.271806 0.820911 -0.067912 Uiso 0.209 4 1 d
H1c2c H -0.151198 0.565049 -0.088917 Uiso 0.1943 4 1 d
H2c2c H -0.058742 0.5774 -0.148308 Uiso 0.1943 4 1 d
H3c2c H -0.022757 0.635514 -0.092452 Uiso 0.1943 4 1 d
H1c1b H 0.144601 0.468998 -0.068415 Uiso 0.3014 4 1 d
H2c1b H 0.257066 0.454706 -0.121969 Uiso 0.3014 4 1 d
H1c3c H -0.010124 0.834859 -0.013941 Uiso 0.209 4 1 d
H2c3c H 0.061728 0.752481 -0.043997 Uiso 0.209 4 1 d
H3c3c H 0.113459 0.780766 0.020263 Uiso 0.209 4 1 d
H1c1c H 0.36234 0.52018 -0.013059 Uiso 0.3014 4 1 d
H2c1c H 0.446101 0.52512 -0.074909 Uiso 0.3014 4 1 d
H3c1c H 0.302851 0.583233 -0.062944 Uiso 0.3014 4 1 d
H1n3 H 0.289642 1.010235 -0.105226 Uiso 0.209 4 1 d
H2n3 H 0.327603 0.927414 -0.128994 Uiso 0.209 4 1 d
H2n4 H 0.215733 0.979445 -0.157645 Uiso 0.209 4 1 d
H1n2 H -0.308372 0.754747 -0.261733 Uiso 0.1943 4 1 d
H2n2 H -0.40277 0.742786 -0.210784 Uiso 0.1943 4 1 d
H3n2 H -0.2769 0.800524 -0.207922 Uiso 0.1943 4 1 d
H1n1 H 0.127802 0.295117 -0.028024 Uiso 0.3014 4 1 d
H2n1 H 0.214316 0.3232 0.022079 Uiso 0.3014 4 1 d
H3n1 H 0.1082 0.380509 -0.005146 Uiso 0.3014 4 1 d

loop_
_atom_site_aniso_label
_atom_site_aniso_type_symbol
_atom_site_aniso_U_11
_atom_site_aniso_U_22
_atom_site_aniso_U_33
_atom_site_aniso_U_12
_atom_site_aniso_U_13
_atom_site_aniso_U_23
Pb2 Pb 0.0432(3) 0.0442(3) 0.0576(3) 0.0006(2) 0.0018(2) 0.0018(2)
Pb1 Pb 0.0433(3) 0.0437(3) 0.0694(3) -0.0004(2) 0.0003(2) -0.0041(2)
I1 I 0.0773(6) 0.0661(6) 0.0598(5) -0.0055(5) -0.0070(5) 0.0035(4)
I2 I 0.0512(5) 0.0616(5) 0.0775(6) 0.0036(4) -0.0176(4) -0.0001(5)
I3 I 0.0542(5) 0.0573(5) 0.1020(8) -0.0074(4) 0.0272(5) -0.0053(5)
I7 I 0.0851(6) 0.0819(7) 0.0673(6) -0.0091(6) 0.0066(5) -0.0100(5)
I4 I 0.0617(6) 0.0762(7) 0.1117(8) 0.0207(5) -0.0236(6) -0.0010(6)
I5 I 0.0722(6) 0.0764(7) 0.1025(8) -0.0287(5) 0.0254(6) 0.0002(6)
I6 I 0.0856(7) 0.0783(7) 0.0791(7) -0.0037(5) 0.0070(5) 0.0191(6)

loop_
_atom_type_symbol
_atom_type_scat_dispersion_real
_atom_type_scat_dispersion_imag
_atom_type_scat_source
C 0.0033 0.0016 'International Tables Vol C tables 4.2.6.8 and 6.1.1.1'
H 0.0000 0.0000 'International Tables Vol C tables 4.2.6.8 and 6.1.1.1'
I -0.4742 1.8119 'International Tables Vol C tables 4.2.6.8 and 6.1.1.1'
N 0.0061 0.0033 'International Tables Vol C tables 4.2.6.8 and 6.1.1.1'
Pb -3.3944 10.1111 'International Tables Vol C tables 4.2.6.8 and 6.1.1.1'

loop_
_geom_angle_atom_site_label_1
_geom_angle_atom_site_label_2
_geom_angle_atom_site_label_3
_geom_angle_site_symmetry_1
_geom_angle_site_symmetry_3
_geom_angle
I1 Pb2 I2 3_645 . 81.13(2)
I1 Pb2 I3 3_645 . 87.09(3)
I1 Pb2 I7 3_645 . 168.63(3)
I1 Pb2 I4 3_645 . 87.59(3)
I1 Pb2 I5 3_645 . 87.53(3)
I2 Pb2 I3 . . 86.64(2)
I2 Pb2 I7 . . 88.47(3)
I2 Pb2 I4 . . 168.70(3)
I2 Pb2 I5 . . 94.51(2)
I3 Pb2 I7 . . 87.72(3)
I3 Pb2 I4 . . 92.12(2)
I3 Pb2 I5 . . 174.26(3)
I7 Pb2 I4 . . 102.71(3)
I7 Pb2 I5 . . 97.93(3)
I4 Pb2 I5 . . 85.65(3)
I1 Pb1 I2 3_645 . 79.47(2)
I1 Pb1 I3 3_645 . 85.89(2)
I1 Pb1 I4 3_645 3_655 101.85(3)
I1 Pb1 I5 3_645 3_555 89.21(3)
I1 Pb1 I6 3_645 . 165.80(3)
I2 Pb1 I3 . . 85.83(2)
I2 Pb1 I4 . 3_655 176.19(3)
I2 Pb1 I5 . 3_555 92.65(2)
I2 Pb1 I6 . . 86.65(3)
I3 Pb1 I4 . 3_655 90.69(2)
I3 Pb1 I5 . 3_555 175.06(3)
I3 Pb1 I6 . . 96.13(3)
I4 Pb1 I5 3_655 3_555 90.95(3)
I4 Pb1 I6 3_655 . 92.19(3)
I5 Pb1 I6 3_555 . 88.46(3)
Pb2 I1 Pb1 3_655 3_655 77.81(2)
Pb2 I1 N2 3_655 4_665 85.12(19)
Pb1 I1 N2 3_655 4_665 92.9(2)
Pb2 I2 Pb1 . . 78.33(2)
Pb2 I2 N2 . 2_465 85.1(2)
Pb2 I2 N1 . . 88.3(3)
Pb1 I2 N2 . 2_465 93.2(2)
Pb1 I2 N1 . . 94.2(3)
N2 I2 N1 2_465 . 168.9(3)
Pb2 I3 Pb1 . . 78.55(2)
Pb2 I3 N3 . 4_565 169.1(2)
Pb1 I3 N3 . 4_565 95.2(2)
Pb2 I7 N1 . . 89.8(3)
Pb2 I7 N1 . 4_555 99.3(3)
N1 I7 N1 . 4_555 92.3(4)
Pb2 I4 Pb1 . 3_645 172.08(4)
Pb2 I4 N2 . 2_565 103.5(2)
Pb1 I4 N2 3_645 2_565 84.4(2)
Pb2 I5 Pb1 . 3_545 160.32(4)
Pb2 I5 N3 . 2_565 93.3(2)
Pb1 I5 N3 3_545 2_565 83.3(2)
Pb1 I6 N3 . 4_465 86.8(2)
Pb1 I6 N2 . 4_565 82.15(19)
N3 I6 N2 4_465 4_565 94.7(3)
I3 N3 I5 4_465 2_564 103.5(3)
I3 N3 I6 4_465 4_565 138.7(4)
I3 N3 C3a 4_465 . 86.5(7)
I3 N3 H1n3 4_465 . 67.74
I3 N3 H2n3 4_465 . 163.37
I3 N3 H2n4 4_465 . 58.83
I5 N3 I6 2_564 4_565 71.7(3)
I5 N3 C3a 2_564 . 144.8(9)
I5 N3 H1n3 2_564 . 105.5
I5 N3 H2n3 2_564 . 60.77
I5 N3 H2n4 2_564 . 53.4
I6 N3 C3a 4_565 . 121.7(8)
I6 N3 H1n3 4_565 . 74.1
I6 N3 H2n3 4_565 . 35.39
I6 N3 H2n4 4_565 . 124.29
C3a N3 H1n3 . . 109.47
C3a N3 H2n3 . . 109.47
C3a N3 H2n4 . . 109.47
H1n3 N3 H2n3 . . 109.47
H1n3 N3 H2n4 . . 109.47
H2n3 N3 H2n4 . . 109.47
N2 C2a C2b . . 109.5(10)
N2 C2a H1c2a . . 109.47
N2 C2a H2c2a . . 109.47
C2b C2a H1c2a . . 109.47
C2b C2a H2c2a . . 109.47
H1c2a C2a H2c2a . . 109.47
I1 N2 I2 4_365 2_464 69.9(3)
I1 N2 I4 4_365 2_564 143.7(4)
I1 N2 I6 4_365 4_465 86.8(3)
I1 N2 C2a 4_365 . 113.2(8)
I1 N2 H1n2 4_365 . 99.65
I1 N2 H2n2 4_365 . 9.88
I1 N2 H3n2 4_365 . 115.1
I2 N2 I4 2_464 2_564 106.5(3)
I2 N2 I6 2_464 4_465 141.9(4)
I2 N2 C2a 2_464 . 107.3(7)
I2 N2 H1n2 2_464 . 33.38
I2 N2 H2n2 2_464 . 79.61
I2 N2 H3n2 2_464 . 135.84
I4 N2 I6 2_564 4_465 74.8(3)
I4 N2 C2a 2_564 . 102.5(9)
I4 N2 H1n2 2_564 . 73.56
I4 N2 H2n2 2_564 . 144.07
I4 N2 H3n2 2_564 . 42.07
I6 N2 C2a 4_465 . 109.4(7)
I6 N2 H1n2 4_465 . 133.93
I6 N2 H2n2 4_465 . 79.29
I6 N2 H3n2 4_465 . 32.79
C2a N2 H1n2 . . 109.47
C2a N2 H2n2 . . 109.47
C2a N2 H3n2 . . 109.47
H1n2 N2 H2n2 . . 109.47
H1n2 N2 H3n2 . . 109.47
H2n2 N2 H3n2 . . 109.47
N3 C3a C3b . . 109.5(10)
N3 C3a H1c3a . . 109.47
N3 C3a H2c3a . . 109.47
C3b C3a H1c3a . . 109.47
C3b C3a H2c3a . . 109.47
H1c3a C3a H2c3a . . 109.47
C2a C2b C2c . . 109.5(11)
C2a C2b H1c2b . . 109.47
C2a C2b H2c2b . . 109.47
C2c C2b H1c2b . . 109.47
C2c C2b H2c2b . . 109.47
H1c2b C2b H2c2b . . 109.47
I2 N1 I7 . . 75.0(3)
I2 N1 I7 . 4_455 75.5(4)
I2 N1 C1a . . 153.5(12)
I2 N1 H1n1 . . 95.53
I2 N1 H2n1 . . 51.67
I2 N1 H3n1 . . 68.2
I7 N1 I7 . 4_455 117.2(5)
I7 N1 C1a . . 108.4(10)
I7 N1 H1n1 . . 62.68
I7 N1 H2n1 . . 50.22
I7 N1 H3n1 . . 141.58
I7 N1 C1a 4_455 . 121.9(11)
I7 N1 H1n1 4_455 . 66.65
I7 N1 H2n1 4_455 . 126.94
I7 N1 H3n1 4_455 . 42.91
C1a N1 H1n1 . . 109.47
C1a N1 H2n1 . . 109.47
C1a N1 H3n1 . . 109.47
H1n1 N1 H2n1 . . 109.47
H1n1 N1 H3n1 . . 109.47
H2n1 N1 H3n1 . . 109.47
N1 C1a C1b . . 109.5(13)
N1 C1a H1c1a . . 109.47
N1 C1a H2c1a . . 109.47
C1b C1a H1c1a . . 109.47
C1b C1a H2c1a . . 109.47
H1c1a C1a H2c1a . . 109.47
C3a C3b C3c . . 109.5(11)
C3a C3b H1c3b . . 109.47
C3a C3b H2c3b . . 109.47
C3c C3b H1c3b . . 109.47
C3c C3b H2c3b . . 109.47
H1c3b C3b H2c3b . . 109.47
C2b C2c H1c2c . . 109.47
C2b C2c H2c2c . . 109.47
C2b C2c H3c2c . . 109.47
H1c2c C2c H2c2c . . 109.47
H1c2c C2c H3c2c . . 109.47
H2c2c C2c H3c2c . . 109.47
C1a C1b C1c . . 109.5(15)
C1a C1b H1c1b . . 109.47
C1a C1b H2c1b . . 109.47
C1c C1b H1c1b . . 109.47
C1c C1b H2c1b . . 109.47
H1c1b C1b H2c1b . . 109.47
C3b C3c H1c3c . . 109.47
C3b C3c H2c3c . . 109.47
C3b C3c H3c3c . . 109.47
H1c3c C3c H2c3c . . 109.47
H1c3c C3c H3c3c . . 109.47
H2c3c C3c H3c3c . . 109.47
C1b C1c H1c1c . . 109.47
C1b C1c H2c1c . . 109.47
C1b C1c H3c1c . . 109.47
H1c1c C1c H2c1c . . 109.47
H1c1c C1c H3c1c . . 109.47
H2c1c C1c H3c1c . . 109.47

loop_
_geom_bond_atom_site_label_1
_geom_bond_atom_site_label_2
_geom_bond_site_symmetry_2
_geom_bond_distance
Pb2 I1 3_645 3.2426(9)
Pb2 I2 . 3.2360(9)
Pb2 I3 . 3.2486(9)
Pb2 I7 . 3.1752(10)
Pb2 I4 . 3.2423(10)
Pb2 I5 . 3.1727(10)
Pb1 I1 3_645 3.3104(9)
Pb1 I2 . 3.2804(9)
Pb1 I3 . 3.2532(10)
Pb1 I4 3_655 3.1952(10)
Pb1 I5 3_555 3.1638(10)
Pb1 I6 . 3.0972(11)
I1 N2 4_665 3.675(16)
I2 N2 2_465 3.684(12)
I2 N1 . 3.688(18)
I3 N3 4_565 3.739(13)
I7 N1 . 3.656(17)
I7 N1 4_555 3.56(2)
I4 N2 2_565 3.621(14)
I5 N3 2_565 3.803(13)
I6 N3 4_465 3.651(14)
I6 N2 4_565 3.837(12)
N3 C3a . 1.500(19)
N3 H1n3 . 0.87
N3 H2n3 . 0.87
N3 H2n4 . 0.87
C2a N2 . 1.500(19)
C2a C2b . 1.500(13)
C2a H1c2a . 0.96
C2a H2c2a . 0.96
N2 H1n2 . 0.87
N2 H2n2 . 0.87
N2 H3n2 . 0.87
C3a C3b . 1.50(2)
C3a H1c3a . 0.96
C3a H2c3a . 0.96
C2b C2c . 1.50(2)
C2b H1c2b . 0.96
C2b H2c2b . 0.96
N1 C1a . 1.50(3)
N1 H1n1 . 0.87
N1 H2n1 . 0.87
N1 H3n1 . 0.87
C1a C1b . 1.50(2)
C1a H1c1a . 0.96
C1a H2c1a . 0.96
C3b C3c . 1.50(2)
C3b H1c3b . 0.96
C3b H2c3b . 0.96
C2c H1c2c . 0.96
C2c H2c2c . 0.96
C2c H3c2c . 0.96
C1b C1c . 1.50(3)
C1b H1c1b . 0.96
C1b H2c1b . 0.96
C3c H1c3c . 0.96
C3c H2c3c . 0.96
C3c H3c3c . 0.96
C1c H1c1c . 0.96
C1c H2c1c . 0.96
C1c H3c1c . 0.96

loop_
_restr_distance_atom_site_label_1
_restr_distance_atom_site_label_2
_restr_distance_target
_restr_distance_target_weight_param
N2 C2a 1.5 0.001
C2a C2b 1.5 0.001
C2b C2c 1.5 0.001
N3 C3a 1.5 0.001
C3a C3b 1.5 0.001
C3b C3c 1.5 0.001
N1 C1a 1.5 0.001
C1a C1b 1.5 0.001
C1b C1c 1.5 0.001

loop_
_restr_angle_atom_site_label_1
_restr_angle_atom_site_label_2
_restr_angle_atom_site_label_3
_restr_angle_target
_restr_angle_target_weight_param
N2 C2a C2b 109.47 0.01
C2a C2b C2c 109.47 0.01
N3 C3a C3b 109.47 0.01
C3a C3b C3c 109.47 0.01
N1 C1a C1b 109.47 0.01
C1a C1b C1c 109.47 0.01
